data_4101063
_journal_name_full 'Journal of the American Chemical Society'
_journal_paper_doi 10.1021/ja057205y
_journal_year 2006
_chemical_formula_moiety 'C66 H144 Ge2 Si14'
_chemical_formula_sum 'C66 H144 Ge2 Si14'
_chemical_formula_weight 1476.25
_space_group_IT_number 7
_symmetry_cell_setting monoclinic
_symmetry_space_group_name_Hall 'P -2yac'
_symmetry_space_group_name_H-M 'P 1 n 1'
_cell_angle_alpha 90.00
_cell_angle_beta 110.5058(14)
_cell_angle_gamma 90.00
_cell_formula_units_Z 2
_cell_length_a 13.2422(3)
_cell_length_b 18.9459(7)
_cell_length_c 18.6788(8)
_cell_measurement_temperature 153(2)
_cell_volume 4389.3(3)
_diffrn_ambient_temperature 153(2)
_exptl_crystal_density_diffrn 1.117
_cod_original_sg_symbol_H-M 'P n'
_cod_database_code 4101063

loop_
_symmetry_equiv_pos_as_xyz
'x, y, z'
'x+1/2, -y, z+1/2'

loop_
_atom_site_label
_atom_site_type_symbol
_atom_site_fract_x
_atom_site_fract_y
_atom_site_fract_z
_atom_site_U_iso_or_equiv
_atom_site_adp_type
_atom_site_occupancy
_atom_site_symmetry_multiplicity
_atom_site_calc_flag
_atom_site_refinement_flags
_atom_site_disorder_assembly
_atom_site_disorder_group
Ge1 Ge 0.3450(2) 0.79666(12) 0.38066(14) 0.0320(7) Uani 0.529(3) 1 d P A 1
Ge2 Ge 0.3206(2) 0.70348(13) 0.28109(15) 0.0351(7) Uani 0.529(3) 1 d P A 1
H301 H 0.2055 0.7060 0.2241 0.042 Uiso 0.529(3) 1 calc PR A 1
C1 C 0.329(2) 0.7453(12) 0.4693(12) 0.044(7) Uani 0.529(3) 1 d P A 1
H2 H 0.2742 0.7682 0.4868 0.053 Uiso 0.529(3) 1 calc PR A 1
H3 H 0.3085 0.6954 0.4566 0.053 Uiso 0.529(3) 1 calc PR A 1
C2 C 0.444(3) 0.7519(18) 0.5302(18) 0.062(7) Uani 0.529(3) 1 d PU A 1
C3 C 0.515(3) 0.7802(15) 0.5137(19) 0.061(7) Uani 0.529(3) 1 d PU A 1
C4 C 0.501(2) 0.8118(16) 0.4402(15) 0.057(8) Uani 0.529(3) 1 d P A 1
H4 H 0.5466 0.7881 0.4155 0.069 Uiso 0.529(3) 1 calc PR A 1
H5 H 0.5184 0.8627 0.4455 0.069 Uiso 0.529(3) 1 calc PR A 1
C5 C 0.447(2) 0.7193(12) 0.6102(10) 0.100(8) Uani 1 1 d . . .
H6 H 0.3803 0.6933 0.6029 0.150 Uiso 0.529(3) 1 calc PR A 1
H7 H 0.4547 0.7576 0.6471 0.150 Uiso 0.529(3) 1 calc PR A 1
H8 H 0.5088 0.6871 0.6297 0.150 Uiso 0.529(3) 1 calc PR A 1
H9 H 0.3914 0.6875 0.6147 0.150 Uiso 0.471(3) 1 calc PR A 2
H10 H 0.4291 0.7681 0.6185 0.150 Uiso 0.471(3) 1 calc PR A 2
H11 H 0.5170 0.7067 0.6487 0.150 Uiso 0.471(3) 1 calc PR A 2
C6 C 0.6297(16) 0.7824(11) 0.5581(15) 0.104(8) Uani 1 1 d . . .
H12 H 0.6655 0.8150 0.5339 0.155 Uiso 0.529(3) 1 calc PR A 1
H13 H 0.6604 0.7351 0.5603 0.155 Uiso 0.529(3) 1 calc PR A 1
H14 H 0.6405 0.7987 0.6101 0.155 Uiso 0.529(3) 1 calc PR A 1
H15 H 0.6648 0.8050 0.5258 0.155 Uiso 0.471(3) 1 calc PR A 2
H16 H 0.6795 0.7486 0.5925 0.155 Uiso 0.471(3) 1 calc PR A 2
H17 H 0.6098 0.8185 0.5884 0.155 Uiso 0.471(3) 1 calc PR A 2
C7 C 0.2403(11) 0.8847(7) 0.3497(7) 0.038(3) Uani 1 1 d . . .
C8 C 0.2883(11) 0.9508(7) 0.3550(7) 0.038(3) Uani 1 1 d . A .
C9 C 0.2300(9) 1.0104(6) 0.3652(7) 0.031(3) Uani 1 1 d . . .
H18 H 0.2605 1.0559 0.3656 0.037 Uiso 1 1 calc R A .
C10 C 0.1313(9) 1.0060(6) 0.3747(6) 0.024(2) Uani 1 1 d . A .
C11 C 0.0836(11) 0.9398(6) 0.3643(8) 0.038(3) Uani 1 1 d . . .
H19 H 0.0126 0.9350 0.3651 0.045 Uiso 1 1 calc R A .
C12 C 0.1384(13) 0.8793(7) 0.3526(8) 0.048(4) Uani 1 1 d . A .
C13 C 0.3998(10) 0.9623(7) 0.3477(8) 0.041(3) Uani 1 1 d . . .
H20 H 0.4275 0.9135 0.3455 0.049 Uiso 1 1 calc R A .
C14 C 0.0697(11) 1.0701(6) 0.3935(8) 0.041(3) Uani 1 1 d . . .
C15 C 0.0831(11) 0.8094(7) 0.3360(9) 0.050(4) Uani 1 1 d . . .
H21 H 0.1409 0.7764 0.3340 0.060 Uiso 0.529(3) 1 calc PR A 1
Si1 Si 0.5033(4) 1.0034(4) 0.4340(3) 0.0742(17) Uani 1 1 d . A .
Si2 Si 0.3861(3) 1.0034(2) 0.2507(2) 0.0413(9) Uani 1 1 d . A .
Si3 Si 0.1421(4) 1.1589(2) 0.4048(3) 0.0657(14) Uani 1 1 d . A .
Si4 Si 0.0585(5) 1.0459(3) 0.4897(3) 0.0707(15) Uani 1 1 d . A .
Si5 Si -0.0637(4) 1.0799(3) 0.3055(3) 0.0710(14) Uani 1 1 d . A .
Si6 Si -0.0213(4) 0.8072(2) 0.2328(3) 0.0572(11) Uani 1 1 d . A .
Si7 Si 0.0400(5) 0.7723(3) 0.4116(3) 0.0723(15) Uani 1 1 d . A .
C16 C 0.6430(14) 0.9664(18) 0.4413(12) 0.130(11) Uani 1 1 d . . .
H22 H 0.6406 0.9147 0.4411 0.195 Uiso 1 1 calc R A .
H23 H 0.6977 0.9828 0.4888 0.195 Uiso 1 1 calc R . .
H24 H 0.6612 0.9829 0.3976 0.195 Uiso 1 1 calc R . .
C17 C 0.5167(19) 1.0965(15) 0.4354(14) 0.135(12) Uani 1 1 d . . .
H25 H 0.5730 1.1111 0.4831 0.202 Uiso 1 1 calc R A .
H26 H 0.4480 1.1183 0.4320 0.202 Uiso 1 1 calc R . .
H27 H 0.5363 1.1117 0.3918 0.202 Uiso 1 1 calc R . .
C18 C 0.4735(14) 0.9820(15) 0.5202(9) 0.104(9) Uani 1 1 d . . .
H28 H 0.4661 0.9308 0.5236 0.157 Uiso 1 1 calc R A .
H29 H 0.4060 1.0050 0.5177 0.157 Uiso 1 1 calc R . .
H30 H 0.5323 0.9989 0.5654 0.157 Uiso 1 1 calc R . .
C19 C 0.326(2) 1.0940(11) 0.2287(14) 0.105(8) Uani 1 1 d . . .
H31 H 0.2543 1.0941 0.2329 0.157 Uiso 1 1 calc R A .
H32 H 0.3200 1.1073 0.1767 0.157 Uiso 1 1 calc R . .
H33 H 0.3725 1.1279 0.2651 0.157 Uiso 1 1 calc R . .
C20 C 0.2917(19) 0.9484(12) 0.1739(11) 0.097(8) Uani 1 1 d . . .
H34 H 0.2212 0.9472 0.1801 0.146 Uiso 1 1 calc R A .
H35 H 0.3202 0.9003 0.1772 0.146 Uiso 1 1 calc R . .
H36 H 0.2839 0.9686 0.1240 0.146 Uiso 1 1 calc R . .
C21 C 0.5202(13) 1.0065(10) 0.2401(10) 0.064(5) Uani 1 1 d . . .
H37 H 0.5691 1.0357 0.2808 0.096 Uiso 1 1 calc R A .
H38 H 0.5128 1.0269 0.1903 0.096 Uiso 1 1 calc R . .
H39 H 0.5493 0.9586 0.2436 0.096 Uiso 1 1 calc R . .
C22 C 0.177(3) 1.1907(9) 0.3207(17) 0.149(14) Uani 1 1 d . . .
H40 H 0.2144 1.2362 0.3332 0.224 Uiso 1 1 calc R A .
H41 H 0.1109 1.1963 0.2762 0.224 Uiso 1 1 calc R . .
H42 H 0.2242 1.1562 0.3090 0.224 Uiso 1 1 calc R . .
C23 C 0.2781(19) 1.1582(12) 0.4844(15) 0.108(8) Uani 1 1 d . . .
H43 H 0.2694 1.1429 0.5320 0.162 Uiso 1 1 calc R A .
H44 H 0.3089 1.2059 0.4911 0.162 Uiso 1 1 calc R . .
H45 H 0.3264 1.1256 0.4714 0.162 Uiso 1 1 calc R . .
C24 C 0.0618(15) 1.2346(8) 0.4257(12) 0.072(6) Uani 1 1 d . . .
H46 H 0.0463 1.2241 0.4721 0.108 Uiso 1 1 calc R A .
H47 H -0.0060 1.2404 0.3826 0.108 Uiso 1 1 calc R . .
H48 H 0.1039 1.2782 0.4330 0.108 Uiso 1 1 calc R . .
C25 C 0.1917(18) 1.0089(12) 0.5542(11) 0.092(7) Uani 1 1 d . . .
H49 H 0.2500 1.0412 0.5553 0.137 Uiso 1 1 calc R A .
H50 H 0.2039 0.9628 0.5349 0.137 Uiso 1 1 calc R . .
H51 H 0.1902 1.0034 0.6061 0.137 Uiso 1 1 calc R . .
C26 C 0.014(4) 1.1229(14) 0.537(2) 0.24(3) Uani 1 1 d . . .
H52 H -0.0556 1.1409 0.5023 0.354 Uiso 1 1 calc R A .
H53 H 0.0678 1.1605 0.5482 0.354 Uiso 1 1 calc R . .
H54 H 0.0057 1.1068 0.5845 0.354 Uiso 1 1 calc R . .
C27 C -0.0425(17) 0.9790(12) 0.4927(11) 0.092(7) Uani 1 1 d . . .
H55 H -0.1146 0.9944 0.4601 0.138 Uiso 1 1 calc R A .
H56 H -0.0404 0.9737 0.5454 0.138 Uiso 1 1 calc R . .
H57 H -0.0258 0.9336 0.4742 0.138 Uiso 1 1 calc R . .
C28 C -0.1215(16) 1.1700(12) 0.2876(14) 0.097(7) Uani 1 1 d . . .
H58 H -0.1381 1.1860 0.3321 0.145 Uiso 1 1 calc R A .
H59 H -0.1877 1.1695 0.2425 0.145 Uiso 1 1 calc R . .
H60 H -0.0692 1.2023 0.2787 0.145 Uiso 1 1 calc R . .
C29 C -0.1746(15) 1.0220(12) 0.3087(14) 0.101(8) Uani 1 1 d . . .
H61 H -0.1914 1.0327 0.3547 0.152 Uiso 1 1 calc R A .
H62 H -0.1525 0.9726 0.3100 0.152 Uiso 1 1 calc R . .
H63 H -0.2387 1.0302 0.2633 0.152 Uiso 1 1 calc R . .
C30 C -0.0374(18) 1.0574(12) 0.2195(11) 0.088(6) Uani 1 1 d . . .
H64 H -0.0059 1.0100 0.2248 0.132 Uiso 1 1 calc R A .
H65 H 0.0131 1.0916 0.2114 0.132 Uiso 1 1 calc R . .
H66 H -0.1051 1.0583 0.1756 0.132 Uiso 1 1 calc R . .
C31 C 0.043(2) 0.8494(14) 0.1684(15) 0.117(9) Uani 1 1 d . . .
H67 H 0.1084 0.8237 0.1721 0.175 Uiso 1 1 calc R A .
H68 H 0.0606 0.8986 0.1840 0.175 Uiso 1 1 calc R . .
H69 H -0.0080 0.8481 0.1156 0.175 Uiso 1 1 calc R . .
C32 C -0.1435(15) 0.8555(13) 0.2246(13) 0.101(8) Uani 1 1 d . . .
H70 H -0.1783 0.8337 0.2575 0.152 Uiso 1 1 calc R A .
H71 H -0.1929 0.8544 0.1714 0.152 Uiso 1 1 calc R . .
H72 H -0.1251 0.9046 0.2404 0.152 Uiso 1 1 calc R . .
C33 C -0.0594(15) 0.7134(9) 0.1988(12) 0.078(6) Uani 1 1 d . . .
H73 H 0.0058 0.6868 0.2026 0.116 Uiso 1 1 calc R A .
H74 H -0.1083 0.7140 0.1454 0.116 Uiso 1 1 calc R . .
H75 H -0.0953 0.6908 0.2306 0.116 Uiso 1 1 calc R . .
C34 C 0.0455(18) 0.6773(10) 0.4144(12) 0.084(6) Uani 1 1 d . . .
H76 H 0.0219 0.6602 0.4555 0.127 Uiso 1 1 calc R A .
H77 H 0.1197 0.6618 0.4239 0.127 Uiso 1 1 calc R . .
H78 H -0.0020 0.6583 0.3654 0.127 Uiso 1 1 calc R . .
C35 C 0.145(5) 0.8064(15) 0.5086(17) 0.32(4) Uani 1 1 d . . .
H79 H 0.1442 0.8581 0.5091 0.483 Uiso 1 1 calc R A .
H80 H 0.2170 0.7897 0.5137 0.483 Uiso 1 1 calc R . .
H81 H 0.1253 0.7884 0.5512 0.483 Uiso 1 1 calc R . .
C36 C -0.103(2) 0.7974(13) 0.4038(18) 0.135(12) Uani 1 1 d . . .
H82 H -0.1101 0.8489 0.4014 0.203 Uiso 1 1 calc R A .
H83 H -0.1170 0.7797 0.4486 0.203 Uiso 1 1 calc R . .
H84 H -0.1543 0.7765 0.3573 0.203 Uiso 1 1 calc R . .
C37 C 0.3632(11) 0.6041(7) 0.3080(9) 0.048(4) Uani 1 1 d . . .
C38 C 0.4208(10) 0.6081(8) 0.2572(9) 0.049(4) Uani 1 1 d . A .
C39 C 0.4673(10) 0.5484(7) 0.2386(8) 0.040(3) Uani 1 1 d . . .
H85 H 0.5066 0.5534 0.2050 0.048 Uiso 1 1 calc R A .
C40 C 0.4587(9) 0.4808(7) 0.2674(7) 0.034(3) Uani 1 1 d . A .
C41 C 0.3932(11) 0.4789(7) 0.3130(7) 0.039(3) Uani 1 1 d . . .
H86 H 0.3785 0.4340 0.3298 0.046 Uiso 1 1 calc R A .
C42 C 0.3503(11) 0.5355(6) 0.3346(8) 0.038(3) Uani 1 1 d . A .
C43 C 0.4268(11) 0.6787(6) 0.2233(7) 0.037(3) Uani 1 1 d . . .
H87 H 0.3911 0.7103 0.2502 0.044 Uiso 0.471(3) 1 calc PR A 2
C44 C 0.5127(11) 0.4159(7) 0.2435(7) 0.037(3) Uani 1 1 d . . .
C45 C 0.2805(12) 0.5246(8) 0.3860(9) 0.050(4) Uani 1 1 d . . .
H88 H 0.2628 0.5738 0.3971 0.060 Uiso 1 1 calc R A .
Si8 Si 0.3285(4) 0.6823(3) 0.1185(3) 0.0652(13) Uani 1 1 d . A .
Si9 Si 0.5596(4) 0.7175(2) 0.2477(3) 0.0672(14) Uani 1 1 d . A .
Si10 Si 0.4345(6) 0.4028(3) 0.1357(3) 0.100(2) Uani 1 1 d . A .
Si11 Si 0.6630(6) 0.4357(4) 0.2704(8) 0.161(5) Uani 1 1 d . A .
Si12 Si 0.5006(4) 0.3295(2) 0.2915(3) 0.0678(15) Uani 1 1 d . A .
Si13 Si 0.1431(3) 0.4842(2) 0.3325(2) 0.0444(9) Uani 1 1 d . A .
Si14 Si 0.3592(4) 0.4887(4) 0.4821(3) 0.088(2) Uani 1 1 d . A .
C46 C 0.393(3) 0.648(2) 0.0575(15) 0.24(3) Uani 1 1 d . . .
H89 H 0.4573 0.6765 0.0627 0.365 Uiso 1 1 calc R A .
H90 H 0.3435 0.6499 0.0044 0.365 Uiso 1 1 calc R . .
H91 H 0.4147 0.5991 0.0716 0.365 Uiso 1 1 calc R . .
C47 C 0.283(2) 0.7773(11) 0.0832(12) 0.096(7) Uani 1 1 d . . .
H92 H 0.2444 0.7980 0.1146 0.144 Uiso 1 1 calc R A .
H93 H 0.2343 0.7757 0.0297 0.144 Uiso 1 1 calc R . .
H94 H 0.3459 0.8062 0.0874 0.144 Uiso 1 1 calc R . .
C48 C 0.209(2) 0.630(2) 0.109(2) 0.26(3) Uani 1 1 d . . .
H95 H 0.1736 0.6484 0.1432 0.396 Uiso 1 1 calc R A .
H96 H 0.2300 0.5805 0.1225 0.396 Uiso 1 1 calc R . .
H97 H 0.1587 0.6319 0.0560 0.396 Uiso 1 1 calc R . .
C49 C 0.5555(18) 0.8124(9) 0.2537(13) 0.082(6) Uani 1 1 d . . .
H98 H 0.6286 0.8314 0.2671 0.122 Uiso 1 1 calc R A .
H99 H 0.5258 0.8258 0.2931 0.122 Uiso 1 1 calc R . .
H100 H 0.5098 0.8316 0.2043 0.122 Uiso 1 1 calc R . .
C50 C 0.629(2) 0.6977(11) 0.1835(18) 0.124(11) Uani 1 1 d . . .
H101 H 0.7000 0.7210 0.2013 0.185 Uiso 1 1 calc R A .
H102 H 0.5872 0.7148 0.1322 0.185 Uiso 1 1 calc R . .
H103 H 0.6393 0.6466 0.1819 0.185 Uiso 1 1 calc R . .
C51 C 0.635(3) 0.6834(15) 0.355(3) 0.40(6) Uani 1 1 d . . .
H104 H 0.7086 0.7016 0.3747 0.597 Uiso 1 1 calc R A .
H105 H 0.6363 0.6317 0.3560 0.597 Uiso 1 1 calc R . .
H106 H 0.5957 0.7002 0.3881 0.597 Uiso 1 1 calc R . .
C52 C 0.290(2) 0.4289(17) 0.1107(15) 0.160(15) Uani 1 1 d . . .
H107 H 0.2568 0.3996 0.1394 0.240 Uiso 1 1 calc R A .
H108 H 0.2524 0.4221 0.0558 0.240 Uiso 1 1 calc R . .
H109 H 0.2863 0.4786 0.1238 0.240 Uiso 1 1 calc R . .
C53 C 0.491(3) 0.4619(19) 0.0775(12) 0.184(18) Uani 1 1 d . . .
H110 H 0.5674 0.4504 0.0886 0.276 Uiso 1 1 calc R A .
H111 H 0.4849 0.5114 0.0908 0.276 Uiso 1 1 calc R . .
H112 H 0.4510 0.4547 0.0230 0.276 Uiso 1 1 calc R . .
C54 C 0.425(3) 0.3110(15) 0.0928(17) 0.152(13) Uani 1 1 d . . .
H113 H 0.4982 0.2926 0.1028 0.228 Uiso 1 1 calc R A .
H114 H 0.3868 0.3135 0.0375 0.228 Uiso 1 1 calc R . .
H115 H 0.3866 0.2797 0.1160 0.228 Uiso 1 1 calc R . .
C55 C 0.735(3) 0.3652(15) 0.249(5) 0.45(6) Uani 1 1 d . . .
H116 H 0.7174 0.3212 0.2697 0.681 Uiso 1 1 calc R A .
H117 H 0.8124 0.3743 0.2719 0.681 Uiso 1 1 calc R . .
H118 H 0.7146 0.3609 0.1934 0.681 Uiso 1 1 calc R . .
C56 C 0.7106(17) 0.5097(10) 0.2291(17) 0.111(10) Uani 1 1 d . . .
H119 H 0.6720 0.5526 0.2337 0.166 Uiso 1 1 calc R A .
H120 H 0.6974 0.5002 0.1750 0.166 Uiso 1 1 calc R . .
H121 H 0.7880 0.5163 0.2562 0.166 Uiso 1 1 calc R . .
C57 C 0.697(5) 0.480(2) 0.384(2) 0.36(5) Uani 1 1 d . . .
H122 H 0.6478 0.5189 0.3809 0.545 Uiso 1 1 calc R A .
H123 H 0.7718 0.4971 0.4031 0.545 Uiso 1 1 calc R . .
H124 H 0.6881 0.4432 0.4179 0.545 Uiso 1 1 calc R . .
C58 C 0.5656(19) 0.2566(11) 0.2625(16) 0.104(9) Uani 1 1 d . . .
H125 H 0.5572 0.2136 0.2890 0.156 Uiso 1 1 calc R A .
H126 H 0.6424 0.2671 0.2755 0.156 Uiso 1 1 calc R . .
H127 H 0.5323 0.2497 0.2071 0.156 Uiso 1 1 calc R . .
C59 C 0.560(3) 0.3346(16) 0.3992(16) 0.165(15) Uani 1 1 d . . .
H128 H 0.5259 0.3737 0.4170 0.248 Uiso 1 1 calc R A .
H129 H 0.6375 0.3427 0.4153 0.248 Uiso 1 1 calc R . .
H130 H 0.5460 0.2902 0.4211 0.248 Uiso 1 1 calc R . .
C60 C 0.3553(17) 0.2959(10) 0.2748(14) 0.091(6) Uani 1 1 d U . .
H131 H 0.3147 0.3326 0.2900 0.136 Uiso 1 1 calc R A .
H132 H 0.3588 0.2534 0.3054 0.136 Uiso 1 1 calc R . .
H133 H 0.3191 0.2849 0.2205 0.136 Uiso 1 1 calc R . .
C61 C 0.1446(16) 0.3924(10) 0.2908(13) 0.081(6) Uani 1 1 d . . .
H134 H 0.1873 0.3935 0.2573 0.122 Uiso 1 1 calc R A .
H135 H 0.0706 0.3780 0.2613 0.122 Uiso 1 1 calc R . .
H136 H 0.1767 0.3587 0.3324 0.122 Uiso 1 1 calc R . .
C62 C 0.0755(15) 0.5404(11) 0.2425(11) 0.085(6) Uani 1 1 d . . .
H137 H 0.1194 0.5390 0.2098 0.128 Uiso 1 1 calc R A .
H138 H 0.0691 0.5892 0.2576 0.128 Uiso 1 1 calc R . .
H139 H 0.0036 0.5215 0.2144 0.128 Uiso 1 1 calc R . .
C63 C 0.0615(12) 0.4853(10) 0.3965(11) 0.069(5) Uani 1 1 d . . .
H140 H -0.0094 0.4643 0.3698 0.104 Uiso 1 1 calc R A .
H141 H 0.0523 0.5341 0.4105 0.104 Uiso 1 1 calc R . .
H142 H 0.0987 0.4581 0.4429 0.104 Uiso 1 1 calc R . .
C64 C 0.2962(17) 0.523(2) 0.5531(12) 0.163(16) Uani 1 1 d . . .
H143 H 0.2227 0.5045 0.5394 0.244 Uiso 1 1 calc R A .
H144 H 0.2942 0.5746 0.5517 0.244 Uiso 1 1 calc R . .
H145 H 0.3395 0.5071 0.6048 0.244 Uiso 1 1 calc R . .
C65 C 0.3532(19) 0.3892(13) 0.4862(15) 0.129(12) Uani 1 1 d . . .
H157 H 0.2779 0.3740 0.4717 0.193 Uiso 1 1 calc R A .
H158 H 0.3936 0.3732 0.5383 0.193 Uiso 1 1 calc R . .
H159 H 0.3850 0.3687 0.4508 0.193 Uiso 1 1 calc R . .
C66 C 0.4935(18) 0.519(2) 0.5084(10) 0.184(19) Uani 1 1 d . . .
H146 H 0.5430 0.4791 0.5210 0.276 Uiso 1 1 calc R A .
H147 H 0.5098 0.5503 0.5531 0.276 Uiso 1 1 calc R . .
H148 H 0.5021 0.5458 0.4658 0.276 Uiso 1 1 calc R . .
Ge3 Ge 0.3556(2) 0.68976(15) 0.37907(17) 0.0371(8) Uani 0.471(3) 1 d P A 2
Ge4 Ge 0.2258(2) 0.78490(15) 0.31416(18) 0.0380(9) Uani 0.471(3) 1 d P A 2
H302 H 0.2022 0.7824 0.2283 0.046 Uiso 0.471(3) 1 calc PR A 2
C67 C 0.356(2) 0.6697(15) 0.4834(14) 0.036(6) Uani 0.471(3) 1 d P A 2
H153 H 0.2893 0.6864 0.4902 0.043 Uiso 0.471(3) 1 calc PR A 2
H154 H 0.3660 0.6188 0.4957 0.043 Uiso 0.471(3) 1 calc PR A 2
C68 C 0.454(4) 0.7126(19) 0.531(2) 0.069(7) Uani 0.471(3) 1 d PU A 2
C69 C 0.527(4) 0.7431(19) 0.507(2) 0.062(7) Uani 0.471(3) 1 d PU A 2
C70 C 0.497(2) 0.7388(17) 0.4198(19) 0.052(8) Uani 0.471(3) 1 d PU A 2
H155 H 0.5527 0.7120 0.4069 0.062 Uiso 0.471(3) 1 calc PR A 2
H156 H 0.4918 0.7867 0.3976 0.062 Uiso 0.471(3) 1 calc PR A 2

loop_
_atom_site_aniso_label
_atom_site_aniso_U_11
_atom_site_aniso_U_22
_atom_site_aniso_U_33
_atom_site_aniso_U_23
_atom_site_aniso_U_13
_atom_site_aniso_U_12
Ge1 0.0328(14) 0.0350(13) 0.0282(13) 0.0008(11) 0.0105(10) 0.0034(11)
Ge2 0.0365(15) 0.0358(14) 0.0341(14) 0.0029(12) 0.0136(11) 0.0017(11)
C1 0.070(19) 0.032(13) 0.019(12) -0.021(10) 0.001(12) -0.019(12)
C2 0.102(17) 0.035(14) 0.041(11) -0.005(13) 0.014(11) 0.001(14)
C3 0.098(17) 0.020(13) 0.048(12) -0.006(13) 0.004(11) 0.000(14)
C4 0.034(14) 0.068(18) 0.036(15) -0.031(14) -0.030(12) 0.004(13)
C5 0.15(2) 0.107(16) 0.040(10) -0.011(10) 0.030(12) -0.034(15)
C6 0.070(14) 0.078(14) 0.13(2) 0.053(13) -0.001(13) 0.000(11)
C7 0.049(8) 0.039(7) 0.038(7) -0.001(6) 0.028(7) 0.005(6)
C8 0.044(8) 0.048(8) 0.019(6) 0.000(6) 0.006(6) -0.018(7)
C9 0.028(6) 0.034(6) 0.038(7) 0.004(5) 0.020(6) -0.007(5)
C10 0.029(6) 0.029(6) 0.015(5) -0.001(5) 0.010(5) 0.010(5)
C11 0.039(8) 0.037(7) 0.046(8) 0.003(6) 0.025(7) -0.009(6)
C12 0.069(10) 0.048(8) 0.040(8) -0.012(7) 0.035(8) -0.019(7)
C13 0.029(7) 0.051(8) 0.047(8) 0.003(7) 0.019(6) -0.010(6)
C14 0.044(8) 0.028(6) 0.059(9) 0.007(6) 0.029(7) 0.017(6)
C15 0.028(7) 0.040(7) 0.082(11) 0.033(8) 0.019(7) 0.007(6)
Si1 0.029(2) 0.148(5) 0.042(3) -0.016(3) 0.0082(19) -0.013(3)
Si2 0.042(2) 0.045(2) 0.045(2) 0.0025(18) 0.0263(19) -0.0038(17)
Si3 0.071(3) 0.044(2) 0.097(4) -0.014(2) 0.048(3) -0.007(2)
Si4 0.100(4) 0.062(3) 0.068(3) -0.008(2) 0.053(3) -0.006(3)
Si5 0.057(3) 0.074(3) 0.074(3) 0.001(3) 0.013(3) 0.022(3)
Si6 0.049(2) 0.055(2) 0.067(3) -0.003(2) 0.020(2) -0.008(2)
Si7 0.080(4) 0.048(3) 0.077(3) 0.013(2) 0.013(3) -0.021(2)
C16 0.029(9) 0.29(4) 0.057(12) 0.046(17) -0.008(9) 0.016(15)
C17 0.107(18) 0.20(3) 0.13(2) -0.12(2) 0.082(17) -0.108(19)
C18 0.041(10) 0.23(3) 0.034(9) -0.011(13) 0.003(8) -0.022(14)
C19 0.14(2) 0.071(12) 0.13(2) 0.044(13) 0.089(18) 0.051(14)
C20 0.110(18) 0.117(17) 0.069(13) -0.002(12) 0.036(13) -0.058(15)
C21 0.051(9) 0.097(13) 0.071(11) 0.014(9) 0.055(9) 0.007(9)
C22 0.28(4) 0.033(10) 0.21(3) 0.048(14) 0.18(3) 0.085(16)
C23 0.101(18) 0.108(17) 0.13(2) 0.035(16) 0.065(17) -0.001(14)
C24 0.084(13) 0.050(9) 0.114(16) 0.018(10) 0.075(13) 0.035(9)
C25 0.103(17) 0.115(17) 0.050(11) 0.023(11) 0.019(11) 0.017(13)
C26 0.47(7) 0.099(19) 0.33(5) 0.03(2) 0.38(5) 0.06(3)
C27 0.081(14) 0.118(17) 0.067(12) 0.048(12) 0.014(11) -0.030(13)
C28 0.056(12) 0.127(19) 0.119(19) 0.013(14) 0.044(13) 0.026(12)
C29 0.048(12) 0.106(16) 0.13(2) -0.029(15) 0.014(13) 0.010(11)
C30 0.093(15) 0.099(15) 0.069(13) 0.040(11) 0.025(11) 0.027(12)
C31 0.13(2) 0.13(2) 0.13(2) 0.020(17) 0.090(19) -0.002(17)
C32 0.044(11) 0.15(2) 0.099(16) -0.053(15) 0.017(10) 0.002(12)
C33 0.057(11) 0.058(10) 0.107(16) -0.029(10) 0.015(11) -0.006(9)
C34 0.095(15) 0.064(11) 0.087(14) 0.004(10) 0.024(12) -0.028(11)
C35 0.56(9) 0.10(2) 0.11(2) 0.065(18) -0.12(4) -0.19(4)
C36 0.14(2) 0.106(18) 0.22(3) 0.058(19) 0.14(3) -0.010(16)
C37 0.034(7) 0.037(7) 0.068(10) 0.006(7) 0.013(7) -0.010(6)
C38 0.021(7) 0.049(8) 0.066(10) 0.012(7) 0.001(7) -0.009(6)
C39 0.026(7) 0.045(8) 0.056(9) 0.003(7) 0.024(6) -0.003(6)
C40 0.015(6) 0.059(8) 0.027(6) 0.005(6) 0.005(5) -0.002(6)
C41 0.050(8) 0.047(8) 0.027(7) -0.011(6) 0.025(6) -0.008(6)
C42 0.039(7) 0.030(6) 0.042(7) 0.007(6) 0.011(6) 0.002(6)
C43 0.062(9) 0.022(6) 0.036(7) 0.003(5) 0.029(7) -0.011(6)
C44 0.053(8) 0.039(7) 0.032(7) 0.002(6) 0.030(6) -0.012(6)
C45 0.045(8) 0.052(8) 0.052(9) -0.015(7) 0.016(7) 0.002(7)
Si8 0.071(3) 0.054(3) 0.058(3) 0.002(2) 0.008(2) 0.005(2)
Si9 0.064(3) 0.042(2) 0.090(4) 0.014(2) 0.020(3) -0.020(2)
Si10 0.145(6) 0.089(4) 0.058(3) -0.023(3) 0.024(4) 0.030(4)
Si11 0.079(5) 0.073(4) 0.374(16) 0.076(6) 0.132(8) 0.026(4)
Si12 0.082(4) 0.040(2) 0.110(4) 0.015(2) 0.069(3) 0.011(2)
Si13 0.036(2) 0.053(2) 0.050(2) -0.0027(19) 0.0225(18) -0.0025(18)
Si14 0.054(3) 0.187(7) 0.026(2) 0.011(3) 0.021(2) 0.035(4)
C46 0.22(4) 0.40(6) 0.078(18) 0.01(3) 0.01(2) 0.26(4)
C47 0.14(2) 0.086(14) 0.063(12) 0.036(11) 0.035(13) 0.018(14)
C48 0.11(2) 0.23(4) 0.31(5) 0.19(4) -0.11(3) -0.06(3)
C49 0.101(15) 0.044(9) 0.109(16) -0.018(10) 0.049(14) -0.023(10)
C50 0.13(2) 0.061(13) 0.24(3) 0.012(16) 0.14(2) 0.017(13)
C51 0.24(4) 0.071(18) 0.53(9) 0.03(3) -0.30(6) -0.05(2)
C52 0.14(3) 0.18(3) 0.095(19) -0.09(2) -0.033(17) 0.04(2)
C53 0.29(4) 0.26(4) 0.044(12) 0.018(18) 0.11(2) 0.10(3)
C54 0.15(3) 0.14(2) 0.13(2) -0.08(2) 0.02(2) 0.04(2)
C55 0.18(3) 0.069(18) 1.26(19) 0.10(5) 0.44(8) 0.03(2)
C56 0.081(15) 0.080(13) 0.23(3) -0.045(16) 0.123(19) -0.043(11)
C57 0.55(10) 0.17(4) 0.12(3) 0.04(3) -0.19(4) 0.06(5)
C58 0.119(19) 0.076(13) 0.17(2) -0.042(14) 0.115(19) -0.018(12)
C59 0.25(4) 0.16(3) 0.12(2) 0.10(2) 0.11(3) 0.11(3)
C60 0.092(10) 0.053(8) 0.122(10) -0.018(7) 0.032(8) 0.005(7)
C61 0.069(12) 0.073(12) 0.120(17) -0.004(12) 0.056(13) -0.006(10)
C62 0.057(12) 0.101(15) 0.076(13) 0.030(12) -0.004(10) -0.007(11)
C63 0.031(8) 0.100(13) 0.098(14) 0.011(11) 0.048(9) -0.002(8)
C64 0.054(13) 0.37(5) 0.062(13) -0.09(2) 0.023(11) 0.01(2)
C65 0.107(17) 0.16(2) 0.15(2) 0.14(2) 0.087(17) 0.071(17)
C66 0.076(15) 0.45(6) 0.018(9) 0.020(18) 0.005(10) 0.09(2)
Ge3 0.0314(16) 0.0416(16) 0.0335(15) 0.0009(14) 0.0053(12) -0.0005(13)
Ge4 0.0322(16) 0.0356(16) 0.0449(18) 0.0028(13) 0.0119(14) -0.0031(13)
C67 0.034(14) 0.051(16) 0.026(13) -0.017(12) 0.015(12) -0.022(13)
C68 0.102(17) 0.032(15) 0.053(12) 0.000(14) 0.002(12) -0.001(15)
C69 0.091(17) 0.029(14) 0.049(12) -0.012(14) 0.003(12) -0.005(15)
C70 0.036(10) 0.055(11) 0.063(11) -0.015(9) 0.015(8) -0.002(8)

loop_
_geom_bond_atom_site_label_1
_geom_bond_atom_site_label_2
_geom_bond_distance
_geom_bond_site_symmetry_2
_geom_bond_publ_flag
Ge1 C4 1.99(2) . ?
Ge1 C1 2.00(2) . ?
Ge1 C7 2.116(13) . ?
Ge1 Ge2 2.502(3) . ?
Ge2 C37 1.979(14) . ?
Ge2 C43 2.103(13) . ?
Ge2 H301 1.5240 . ?
C1 C2 1.55(5) . ?
C1 H2 0.9900 . ?
C1 H3 0.9900 . ?
C2 C3 1.21(5) . ?
C2 C5 1.60(4) . ?
C3 C4 1.45(4) . ?
C3 C6 1.46(4) . ?
C4 H4 0.9900 . ?
C4 H5 0.9900 . ?
C5 C68 1.52(5) . ?
C5 H6 0.9800 . ?
C5 H7 0.9800 . ?
C5 H8 0.9800 . ?
C5 H9 0.9800 . ?
C5 H10 0.9800 . ?
C5 H11 0.9800 . ?
C6 C69 1.56(4) . ?
C6 H12 0.9800 . ?
C6 H13 0.9800 . ?
C6 H14 0.9800 . ?
C6 H15 0.9800 . ?
C6 H16 0.9800 . ?
C6 H17 0.9800 . ?
C7 C12 1.37(2) . ?
C7 C8 1.392(18) . ?
C7 Ge4 1.991(13) . ?
C8 C9 1.418(19) . ?
C8 C13 1.545(18) . ?
C9 C10 1.381(16) . ?
C9 H18 0.9500 . ?
C10 C11 1.388(16) . ?
C10 C14 1.570(15) . ?
C11 C12 1.413(19) . ?
C11 H19 0.9500 . ?
C12 C15 1.493(19) . ?
C13 Si1 1.881(14) . ?
C13 Si2 1.922(14) . ?
C13 H20 1.0000 . ?
C14 Si4 1.910(14) . ?
C14 Si3 1.911(14) . ?
C14 Si5 1.955(15) . ?
C15 Si7 1.837(15) . ?
C15 Si6 1.940(16) . ?
C15 Ge4 2.120(14) . ?
C15 H21 1.0000 . ?
Si1 C17 1.77(3) . ?
Si1 C18 1.832(18) . ?
Si1 C16 1.94(2) . ?
Si2 C21 1.855(14) . ?
Si2 C20 1.86(2) . ?
Si2 C19 1.875(18) . ?
Si3 C22 1.89(2) . ?
Si3 C23 1.89(3) . ?
Si3 C24 1.904(14) . ?
Si4 C27 1.859(19) . ?
Si4 C25 1.89(2) . ?
Si4 C26 1.90(2) . ?
Si5 C30 1.81(2) . ?
Si5 C29 1.85(2) . ?
Si5 C28 1.85(2) . ?
Si6 C32 1.819(19) . ?
Si6 C31 1.87(2) . ?
Si6 C33 1.895(17) . ?
Si7 C34 1.800(19) . ?
Si7 C36 1.90(2) . ?
Si7 C35 1.97(3) . ?
C16 H22 0.9800 . ?
C16 H23 0.9800 . ?
C16 H24 0.9800 . ?
C17 H25 0.9800 . ?
C17 H26 0.9800 . ?
C17 H27 0.9800 . ?
C18 H28 0.9800 . ?
C18 H29 0.9800 . ?
C18 H30 0.9800 . ?
C19 H31 0.9800 . ?
C19 H32 0.9800 . ?
C19 H33 0.9800 . ?
C20 H34 0.9800 . ?
C20 H35 0.9800 . ?
C20 H36 0.9800 . ?
C21 H37 0.9800 . ?
C21 H38 0.9800 . ?
C21 H39 0.9800 . ?
C22 H40 0.9800 . ?
C22 H41 0.9800 . ?
C22 H42 0.9800 . ?
C23 H43 0.9800 . ?
C23 H44 0.9800 . ?
C23 H45 0.9800 . ?
C24 H46 0.9800 . ?
C24 H47 0.9800 . ?
C24 H48 0.9800 . ?
C25 H49 0.9800 . ?
C25 H50 0.9800 . ?
C25 H51 0.9800 . ?
C26 H52 0.9800 . ?
C26 H53 0.9800 . ?
C26 H54 0.9800 . ?
C27 H55 0.9800 . ?
C27 H56 0.9800 . ?
C27 H57 0.9800 . ?
C28 H58 0.9800 . ?
C28 H59 0.9800 . ?
C28 H60 0.9800 . ?
C29 H61 0.9800 . ?
C29 H62 0.9800 . ?
C29 H63 0.9800 . ?
C30 H64 0.9800 . ?
C30 H65 0.9800 . ?
C30 H66 0.9800 . ?
C31 H67 0.9800 . ?
C31 H68 0.9800 . ?
C31 H69 0.9800 . ?
C32 H70 0.9800 . ?
C32 H71 0.9800 . ?
C32 H72 0.9800 . ?
C33 H73 0.9800 . ?
C33 H74 0.9800 . ?
C33 H75 0.9800 . ?
C34 H76 0.9800 . ?
C34 H77 0.9800 . ?
C34 H78 0.9800 . ?
C35 H79 0.9800 . ?
C35 H80 0.9800 . ?
C35 H81 0.9800 . ?
C36 H82 0.9800 . ?
C36 H83 0.9800 . ?
C36 H84 0.9800 . ?
C37 C38 1.41(2) . ?
C37 C42 1.422(18) . ?
C37 Ge3 2.121(16) . ?
C38 C39 1.39(2) . ?
C38 C43 1.493(18) . ?
C39 C40 1.409(18) . ?
C39 H85 0.9500 . ?
C40 C41 1.414(17) . ?
C40 C44 1.563(18) . ?
C41 C42 1.340(18) . ?
C41 H86 0.9500 . ?
C42 C45 1.56(2) . ?
C43 Si9 1.811(14) . ?
C43 Si8 1.935(14) . ?
C43 H87 1.0000 . ?
C44 Si12 1.900(12) . ?
C44 Si11 1.911(15) . ?
C44 Si10 1.931(14) . ?
C45 Si14 1.859(16) . ?
C45 Si13 1.903(15) . ?
C45 H88 1.0000 . ?
Si8 C46 1.77(3) . ?
Si8 C48 1.83(3) . ?
Si8 C47 1.940(19) . ?
Si9 C50 1.79(2) . ?
Si9 C49 1.803(17) . ?
Si9 C51 2.01(5) . ?
Si10 C52 1.86(3) . ?
Si10 C53 1.89(3) . ?
Si10 C54 1.90(2) . ?
Si11 C55 1.77(4) . ?
Si11 C56 1.82(2) . ?
Si11 C57 2.17(4) . ?
Si12 C58 1.808(18) . ?
Si12 C59 1.89(3) . ?
Si12 C60 1.95(2) . ?
Si13 C63 1.873(14) . ?
Si13 C61 1.907(19) . ?
Si13 C62 1.925(18) . ?
Si14 C66 1.77(3) . ?
Si14 C65 1.89(3) . ?
Si14 C64 1.911(19) . ?
C46 H89 0.9800 . ?
C46 H90 0.9800 . ?
C46 H91 0.9800 . ?
C47 H92 0.9800 . ?
C47 H93 0.9800 . ?
C47 H94 0.9800 . ?
C48 H95 0.9800 . ?
C48 H96 0.9800 . ?
C48 H97 0.9800 . ?
C49 H98 0.9800 . ?
C49 H99 0.9800 . ?
C49 H100 0.9800 . ?
C50 H101 0.9800 . ?
C50 H102 0.9800 . ?
C50 H103 0.9800 . ?
C51 H104 0.9800 . ?
C51 H105 0.9800 . ?
C51 H106 0.9800 . ?
C52 H107 0.9800 . ?
C52 H108 0.9800 . ?
C52 H109 0.9800 . ?
C53 H110 0.9800 . ?
C53 H111 0.9800 . ?
C53 H112 0.9800 . ?
C54 H113 0.9800 . ?
C54 H114 0.9800 . ?
C54 H115 0.9800 . ?
C55 H116 0.9800 . ?
C55 H117 0.9800 . ?
C55 H118 0.9800 . ?
C56 H119 0.9800 . ?
C56 H120 0.9800 . ?
C56 H121 0.9800 . ?
C57 H122 0.9800 . ?
C57 H123 0.9800 . ?
C57 H124 0.9800 . ?
C58 H125 0.9800 . ?
C58 H126 0.9800 . ?
C58 H127 0.9800 . ?
C59 H128 0.9800 . ?
C59 H129 0.9800 . ?
C59 H130 0.9800 . ?
C60 H131 0.9800 . ?
C60 H132 0.9800 . ?
C60 H133 0.9800 . ?
C61 H134 0.9800 . ?
C61 H135 0.9800 . ?
C61 H136 0.9800 . ?
C62 H137 0.9800 . ?
C62 H138 0.9800 . ?
C62 H139 0.9800 . ?
C63 H140 0.9800 . ?
C63 H141 0.9800 . ?
C63 H142 0.9800 . ?
C64 H143 0.9800 . ?
C64 H144 0.9800 . ?
C64 H145 0.9800 . ?
C65 H157 0.9800 . ?
C65 H158 0.9800 . ?
C65 H159 0.9800 . ?
C66 H146 0.9800 . ?
C66 H147 0.9800 . ?
C66 H148 0.9800 . ?
Ge3 C67 1.98(3) . ?
Ge3 C70 1.99(3) . ?
Ge3 Ge4 2.493(4) . ?
Ge4 H302 1.5240 . ?
C67 C68 1.52(5) . ?
C67 H153 0.9900 . ?
C67 H154 0.9900 . ?
C68 C69 1.33(6) . ?
C69 C70 1.54(5) . ?
C70 H155 0.9900 . ?
C70 H156 0.9900 . ?
